data_4513505
loop_
_publ_author_name
'Liu, Beibei'
'Lin, Xiaoling'
'Li, Hao'
'Li, Kaixuan'
'Huang, Hui'
'Bai, Liang'
'Hu, Hailiang'
'Liu, Yang'
'Kang, Zhenhui'

_publ_section_title
;
 Luminescent Coordination Polymers for Highly Sensitive Detection of
 Nitrobenzene
;
_journal_issue 9
_journal_name_full 'Crystal Growth &amp; Design'
_journal_page_first 4355
_journal_paper_doi 10.1021/acs.cgd.5b00648
_journal_volume 15
_journal_year 2015
_chemical_formula_moiety 'C20 H19 Ag2 Cl2 N3 O5 S'
_chemical_formula_sum 'C20 H19 Ag2 Cl2 N3 O5 S'
_chemical_formula_weight 700.08
_chemical_name_systematic
; 
 ? 
;
_space_group_IT_number 14
_symmetry_cell_setting monoclinic
_symmetry_space_group_name_Hall '-P 2ybc'
_symmetry_space_group_name_H-M 'P 1 21/c 1'
_atom_sites_solution_hydrogens geom
_atom_sites_solution_primary direct
_atom_sites_solution_secondary difmap
_audit_creation_method SHELXL-97
_cell_angle_alpha 90.00
_cell_angle_beta 113.010(2)
_cell_angle_gamma 90.00
_cell_formula_units_Z 4
_cell_length_a 12.1651(5)
_cell_length_b 9.7980(4)
_cell_length_c 20.6387(7)
_cell_measurement_reflns_used 6236
_cell_measurement_temperature 296(2)
_cell_measurement_theta_max 28.2685
_cell_measurement_theta_min 2.7015
_cell_volume 2264.28(16)
_computing_cell_refinement 'Bruker SMART'
_computing_data_collection 'Bruker SMART'
_computing_data_reduction 'Bruker SMART'
_computing_molecular_graphics 'Bruker SHELXTL'
_computing_publication_material 'Bruker SHELXTL'
_computing_structure_refinement 'SHELXL-97 (Sheldrick, 1997)'
_computing_structure_solution 'SHELXS-97 (Sheldrick, 1990)'
_diffrn_ambient_temperature 296(2)
_diffrn_measured_fraction_theta_full 0.995
_diffrn_measured_fraction_theta_max 0.995
_diffrn_measurement_device_type 'Bruker APEX-II CCD'
_diffrn_measurement_method '\f and \w scans'
_diffrn_radiation_monochromator graphite
_diffrn_radiation_source 'fine-focus sealed tube'
_diffrn_radiation_type MoK\a
_diffrn_radiation_wavelength 0.71073
_diffrn_reflns_av_R_equivalents 0.0212
_diffrn_reflns_av_sigmaI/netI 0.0221
_diffrn_reflns_limit_h_max 14
_diffrn_reflns_limit_h_min -14
_diffrn_reflns_limit_k_max 11
_diffrn_reflns_limit_k_min -11
_diffrn_reflns_limit_l_max 24
_diffrn_reflns_limit_l_min -13
_diffrn_reflns_number 11605
_diffrn_reflns_theta_full 25.02
_diffrn_reflns_theta_max 25.02
_diffrn_reflns_theta_min 1.82
_exptl_absorpt_coefficient_mu 2.097
_exptl_absorpt_correction_T_max 0.8177
_exptl_absorpt_correction_T_min 0.7869
_exptl_absorpt_correction_type multi-scan
_exptl_absorpt_process_details '(SADABS; Sheldrick, 2003)'
_exptl_crystal_colour Colorless
_exptl_crystal_density_diffrn 2.054
_exptl_crystal_density_method 'not measured'
_exptl_crystal_description Block
_exptl_crystal_F_000 1376
_exptl_crystal_size_max 0.12
_exptl_crystal_size_mid 0.12
_exptl_crystal_size_min 0.10
_refine_diff_density_max 1.432
_refine_diff_density_min -0.896
_refine_diff_density_rms 0.101
_refine_ls_extinction_method none
_refine_ls_goodness_of_fit_ref 1.035
_refine_ls_hydrogen_treatment mixed
_refine_ls_matrix_type full
_refine_ls_number_parameters 298
_refine_ls_number_reflns 3976
_refine_ls_number_restraints 0
_refine_ls_restrained_S_all 1.035
_refine_ls_R_factor_all 0.0319
_refine_ls_R_factor_gt 0.0274
_refine_ls_shift/su_max 0.001
_refine_ls_shift/su_mean 0.000
_refine_ls_structure_factor_coef Fsqd
_refine_ls_weighting_details 'calc w=1/[\s^2^(Fo^2^)+(0.0379P)^2^+5.9764P] where P=(Fo^2^+2Fc^2^)/3'
_refine_ls_weighting_scheme calc
_refine_ls_wR_factor_gt 0.0709
_refine_ls_wR_factor_ref 0.0733
_reflns_number_gt 3574
_reflns_number_total 3976
_reflns_threshold_expression >2sigma(I)
_cod_data_source_file cg5b00648_si_002.cif
_cod_data_source_block 1
_cod_depositor_comments
;
The following automatic conversions were performed:

'_symmetry_cell_setting' value 'Monoclinic' changed to 'monoclinic'
according to
/usr/data/users/saulius/crontab/automatic-downloads/rss-feeds/ACS/lib/dictionaries/cif_core.dic
dictionary named 'cif_core.dic' version 2.4.2 from 2011-04-26.

Automatic conversion script
Id: cif_fix_values 3271 2015-04-21 07:52:19Z andrius 

 Adding full bibliography for 4513505--4513507.cif.
;
_cod_original_cell_volume 2264.28(15)
_cod_original_sg_symbol_H-M P21/c
_cod_database_code 4513505

loop_
_symmetry_equiv_pos_as_xyz
'x, y, z'
'-x, y+1/2, -z+1/2'
'-x, -y, -z'
'x, -y-1/2, z-1/2'

loop_
_atom_site_label
_atom_site_type_symbol
_atom_site_fract_x
_atom_site_fract_y
_atom_site_fract_z
_atom_site_U_iso_or_equiv
_atom_site_adp_type
_atom_site_occupancy
_atom_site_symmetry_multiplicity
_atom_site_calc_flag
_atom_site_refinement_flags
Ag1 Ag 0.42118(2) 0.88055(3) 0.464909(15) 0.01983(9) Uani 1 1 d .
Ag2 Ag 0.62556(3) 0.31183(3) 0.800121(15) 0.02245(10) Uani 1 1 d .
S1 S 0.58093(8) 0.60029(9) 0.85668(5) 0.01477(19) Uani 1 1 d .
Cl1 Cl 1.04085(8) 0.96623(12) 0.92699(5) 0.0308(2) Uani 1 1 d .
Cl2 Cl 0.85490(9) 0.47104(10) 0.91138(6) 0.0308(2) Uani 1 1 d .
O1 O 0.8494(3) 1.1630(4) 0.8923(3) 0.0724(14) Uani 1 1 d .
O1W O 0.7614(8) 1.2752(9) 0.9940(5) 0.153(3) Uani 1 1 d .
O2 O 0.6724(3) 1.1036(3) 0.8167(2) 0.0551(11) Uani 1 1 d .
O3 O 0.6084(2) 0.5175(3) 0.91981(13) 0.0226(6) Uani 1 1 d .
O4 O 0.4870(2) 0.7011(3) 0.84461(13) 0.0195(6) Uani 1 1 d .
N1 N 0.5591(3) 0.5105(3) 0.79084(16) 0.0185(6) Uani 1 1 d .
H1A H 0.5188 0.5433 0.7497 0.022 Uiso 1 1 calc R
N2 N 0.5395(3) 0.7294(3) 0.53057(16) 0.0173(6) Uani 1 1 d .
N3 N 1.2768(3) 0.4965(3) 0.89619(16) 0.0192(7) Uani 1 1 d .
C1 C 0.7980(3) 0.9276(4) 0.87772(19) 0.0186(8) Uani 1 1 d .
C2 C 0.9120(3) 0.8696(4) 0.9063(2) 0.0205(8) Uani 1 1 d .
C3 C 0.9276(3) 0.7299(4) 0.9167(2) 0.0218(8) Uani 1 1 d .
H3A H 1.0040 0.6929 0.9346 0.026 Uiso 1 1 calc R
C4 C 0.8293(3) 0.6458(4) 0.90034(19) 0.0194(8) Uani 1 1 d .
C5 C 0.7135(3) 0.6996(4) 0.87410(18) 0.0149(7) Uani 1 1 d .
C6 C 0.7009(3) 0.8391(4) 0.86255(18) 0.0155(7) Uani 1 1 d .
H6A H 0.6242 0.8756 0.8438 0.019 Uiso 1 1 calc R
C7 C 0.7729(4) 1.0774(4) 0.8613(2) 0.0228(8) Uani 1 1 d .
C8 C 0.5537(3) 0.7134(4) 0.5983(2) 0.0232(8) Uani 1 1 d .
H8A H 0.5174 0.7759 0.6176 0.028 Uiso 1 1 calc R
C9 C 0.6195(3) 0.6085(4) 0.6402(2) 0.0248(9) Uani 1 1 d .
H9A H 0.6275 0.6017 0.6868 0.030 Uiso 1 1 calc R
C10 C 0.6741(3) 0.5126(4) 0.61262(19) 0.0186(8) Uani 1 1 d .
C11 C 0.6612(3) 0.5312(4) 0.54310(19) 0.0183(8) Uani 1 1 d .
H11A H 0.6979 0.4715 0.5227 0.022 Uiso 1 1 calc R
C12 C 0.5938(3) 0.6384(4) 0.50465(19) 0.0175(7) Uani 1 1 d .
H12A H 0.5855 0.6481 0.4581 0.021 Uiso 1 1 calc R
C13 C 0.7460(3) 0.3959(4) 0.6564(2) 0.0213(8) Uani 1 1 d .
H13A H 0.7674 0.3342 0.6265 0.026 Uiso 1 1 calc R
H13B H 0.6973 0.3457 0.6759 0.026 Uiso 1 1 calc R
C14 C 0.8603(3) 0.4451(4) 0.7168(2) 0.0200(8) Uani 1 1 d .
H14A H 0.9015 0.5096 0.6985 0.024 Uiso 1 1 calc R
H14B H 0.8389 0.4922 0.7516 0.024 Uiso 1 1 calc R
C15 C 0.9450(3) 0.3262(4) 0.7525(2) 0.0215(8) Uani 1 1 d .
H15A H 0.9091 0.2693 0.7774 0.026 Uiso 1 1 calc R
H15B H 0.9569 0.2707 0.7169 0.026 Uiso 1 1 calc R
C16 C 1.0635(3) 0.3783(4) 0.8034(2) 0.0182(8) Uani 1 1 d .
C17 C 1.1030(3) 0.3597(4) 0.8757(2) 0.0199(8) Uani 1 1 d .
H17A H 1.0590 0.3067 0.8943 0.024 Uiso 1 1 calc R
C18 C 1.2081(3) 0.4203(4) 0.9197(2) 0.0202(8) Uani 1 1 d .
H18A H 1.2326 0.4080 0.9680 0.024 Uiso 1 1 calc R
C19 C 1.2416(3) 0.5104(4) 0.8262(2) 0.0209(8) Uani 1 1 d .
H19A H 1.2892 0.5602 0.8088 0.025 Uiso 1 1 calc R
C20 C 1.1367(3) 0.4531(4) 0.7790(2) 0.0224(8) Uani 1 1 d .
H20A H 1.1153 0.4647 0.7309 0.027 Uiso 1 1 calc R

loop_
_atom_site_aniso_label
_atom_site_aniso_U_11
_atom_site_aniso_U_22
_atom_site_aniso_U_33
_atom_site_aniso_U_23
_atom_site_aniso_U_13
_atom_site_aniso_U_12
Ag1 0.01570(15) 0.02007(16) 0.01957(16) 0.00099(11) 0.00240(12) 0.00243(11)
Ag2 0.02414(16) 0.01499(16) 0.02189(17) -0.00010(11) 0.00214(12) 0.00130(11)
S1 0.0152(4) 0.0146(4) 0.0137(4) 0.0006(3) 0.0047(3) -0.0015(3)
Cl1 0.0211(5) 0.0431(6) 0.0281(5) -0.0067(4) 0.0093(4) -0.0138(4)
Cl2 0.0250(5) 0.0191(5) 0.0364(6) -0.0026(4) -0.0008(4) 0.0090(4)
O1 0.039(2) 0.0268(19) 0.129(4) 0.009(2) 0.008(2) -0.0076(17)
O1W 0.154(7) 0.143(7) 0.169(8) 0.010(6) 0.072(6) -0.006(6)
O2 0.045(2) 0.0159(15) 0.061(2) -0.0038(15) -0.0257(18) 0.0008(14)
O3 0.0310(14) 0.0213(14) 0.0148(13) 0.0025(11) 0.0082(12) -0.0061(12)
O4 0.0154(12) 0.0212(14) 0.0223(14) -0.0020(11) 0.0078(11) -0.0001(10)
N1 0.0214(15) 0.0180(16) 0.0123(15) 0.0003(12) 0.0024(13) 0.0008(13)
N2 0.0131(14) 0.0183(16) 0.0184(16) -0.0010(13) 0.0039(12) 0.0000(12)
N3 0.0159(15) 0.0205(16) 0.0190(16) 0.0022(13) 0.0045(13) 0.0003(12)
C1 0.0229(19) 0.0182(19) 0.0165(18) 0.0001(15) 0.0096(16) -0.0018(15)
C2 0.0176(18) 0.028(2) 0.0177(19) -0.0035(16) 0.0083(15) -0.0056(16)
C3 0.0128(17) 0.029(2) 0.0194(19) -0.0032(16) 0.0017(15) 0.0020(15)
C4 0.0198(18) 0.0186(19) 0.0165(18) 0.0006(15) 0.0035(15) 0.0056(15)
C5 0.0148(17) 0.0180(18) 0.0114(17) -0.0015(14) 0.0046(14) -0.0029(14)
C6 0.0154(17) 0.0181(18) 0.0111(17) -0.0002(14) 0.0032(14) 0.0020(14)
C7 0.032(2) 0.020(2) 0.019(2) 0.0005(16) 0.0119(17) -0.0046(17)
C8 0.0228(19) 0.026(2) 0.022(2) 0.0002(16) 0.0102(17) 0.0034(16)
C9 0.025(2) 0.031(2) 0.018(2) 0.0029(16) 0.0086(17) 0.0008(17)
C10 0.0111(16) 0.0211(19) 0.0198(19) -0.0008(15) 0.0020(15) -0.0069(14)
C11 0.0110(16) 0.0218(19) 0.0206(19) -0.0028(15) 0.0045(15) -0.0009(14)
C12 0.0148(17) 0.0225(19) 0.0151(18) -0.0003(15) 0.0059(15) -0.0030(15)
C13 0.0160(18) 0.022(2) 0.022(2) 0.0020(16) 0.0031(16) -0.0055(15)
C14 0.0155(17) 0.0209(19) 0.0192(19) 0.0017(15) 0.0021(15) -0.0022(15)
C15 0.0186(18) 0.020(2) 0.022(2) 0.0027(16) 0.0033(16) -0.0010(15)
C16 0.0149(17) 0.0168(18) 0.0203(19) 0.0012(15) 0.0040(15) 0.0024(14)
C17 0.0153(17) 0.0194(19) 0.024(2) 0.0050(16) 0.0068(16) 0.0022(15)
C18 0.0192(18) 0.022(2) 0.0180(19) 0.0045(15) 0.0062(15) 0.0018(15)
C19 0.0183(18) 0.023(2) 0.021(2) 0.0026(16) 0.0077(16) -0.0028(15)
C20 0.0240(19) 0.027(2) 0.0128(18) 0.0022(16) 0.0039(15) -0.0028(16)

loop_
_atom_type_symbol
_atom_type_description
_atom_type_scat_dispersion_real
_atom_type_scat_dispersion_imag
_atom_type_scat_source
C C 0.0033 0.0016 'International Tables Vol C Tables 4.2.6.8 and 6.1.1.4'
Ag Ag -0.8971 1.1015 'International Tables Vol C Tables 4.2.6.8 and 6.1.1.4'
Cl Cl 0.1484 0.1585 'International Tables Vol C Tables 4.2.6.8 and 6.1.1.4'
N N 0.0061 0.0033 'International Tables Vol C Tables 4.2.6.8 and 6.1.1.4'
O O 0.0106 0.0060 'International Tables Vol C Tables 4.2.6.8 and 6.1.1.4'
S S 0.1246 0.1234 'International Tables Vol C Tables 4.2.6.8 and 6.1.1.4'
H H 0.0000 0.0000 'International Tables Vol C Tables 4.2.6.8 and 6.1.1.4'

loop_
_geom_angle_atom_site_label_1
_geom_angle_atom_site_label_2
_geom_angle_atom_site_label_3
_geom_angle
_geom_angle_site_symmetry_1
_geom_angle_site_symmetry_3
N2 Ag1 N3 169.12(12) . 4_475
N2 Ag1 Ag1 95.11(8) . 3_676
N3 Ag1 Ag1 94.83(8) 4_475 3_676
N1 Ag2 O2 170.70(15) . 1_545
O4 S1 O3 114.83(16) . .
O4 S1 N1 112.35(16) . .
O3 S1 N1 111.60(16) . .
O4 S1 C5 104.48(16) . .
O3 S1 C5 104.39(16) . .
N1 S1 C5 108.41(17) . .
C7 O2 Ag2 116.6(3) . 1_565
S1 N1 Ag2 121.37(17) . .
S1 N1 H1A 119.3 . .
Ag2 N1 H1A 119.3 . .
C12 N2 C8 117.0(3) . .
C12 N2 Ag1 121.5(2) . .
C8 N2 Ag1 121.2(3) . .
C19 N3 C18 117.6(3) . .
C19 N3 Ag1 119.3(2) . 4_676
C18 N3 Ag1 122.4(3) . 4_676
C2 C1 C6 117.0(3) . .
C2 C1 C7 124.7(3) . .
C6 C1 C7 118.3(3) . .
C3 C2 C1 121.3(3) . .
C3 C2 Cl1 116.4(3) . .
C1 C2 Cl1 122.2(3) . .
C4 C3 C2 119.9(3) . .
C4 C3 H3A 120.1 . .
C2 C3 H3A 120.1 . .
C3 C4 C5 120.9(4) . .
C3 C4 Cl2 117.5(3) . .
C5 C4 Cl2 121.5(3) . .
C6 C5 C4 117.7(3) . .
C6 C5 S1 118.0(3) . .
C4 C5 S1 124.2(3) . .
C5 C6 C1 123.1(3) . .
C5 C6 H6A 118.4 . .
C1 C6 H6A 118.4 . .
O1 C7 O2 124.9(4) . .
O1 C7 C1 120.0(4) . .
O2 C7 C1 115.1(3) . .
N2 C8 C9 122.9(4) . .
N2 C8 H8A 118.5 . .
C9 C8 H8A 118.5 . .
C8 C9 C10 119.9(4) . .
C8 C9 H9A 120.1 . .
C10 C9 H9A 120.1 . .
C11 C10 C9 116.9(3) . .
C11 C10 C13 121.5(3) . .
C9 C10 C13 121.6(3) . .
C12 C11 C10 119.7(3) . .
C12 C11 H11A 120.1 . .
C10 C11 H11A 120.1 . .
N2 C12 C11 123.6(3) . .
N2 C12 H12A 118.2 . .
C11 C12 H12A 118.2 . .
C10 C13 C14 112.2(3) . .
C10 C13 H13A 109.2 . .
C14 C13 H13A 109.2 . .
C10 C13 H13B 109.2 . .
C14 C13 H13B 109.2 . .
H13A C13 H13B 107.9 . .
C15 C14 C13 112.0(3) . .
C15 C14 H14A 109.2 . .
C13 C14 H14A 109.2 . .
C15 C14 H14B 109.2 . .
C13 C14 H14B 109.2 . .
H14A C14 H14B 107.9 . .
C16 C15 C14 110.9(3) . .
C16 C15 H15A 109.5 . .
C14 C15 H15A 109.5 . .
C16 C15 H15B 109.5 . .
C14 C15 H15B 109.5 . .
H15A C15 H15B 108.0 . .
C17 C16 C20 117.2(3) . .
C17 C16 C15 122.7(3) . .
C20 C16 C15 120.1(3) . .
C18 C17 C16 119.6(3) . .
C18 C17 H17A 120.2 . .
C16 C17 H17A 120.2 . .
N3 C18 C17 123.2(4) . .
N3 C18 H18A 118.4 . .
C17 C18 H18A 118.4 . .
N3 C19 C20 122.3(3) . .
N3 C19 H19A 118.8 . .
C20 C19 H19A 118.8 . .
C19 C20 C16 120.1(3) . .
C19 C20 H20A 119.9 . .
C16 C20 H20A 119.9 . .

loop_
_geom_bond_atom_site_label_1
_geom_bond_atom_site_label_2
_geom_bond_distance
_geom_bond_site_symmetry_2
Ag1 N2 2.140(3) .
Ag1 N3 2.145(3) 4_475
Ag1 Ag1 3.0138(6) 3_676
Ag2 N1 2.088(3) .
Ag2 O2 2.110(3) 1_545
S1 O4 1.456(3) .
S1 O3 1.458(3) .
S1 N1 1.552(3) .
S1 C5 1.795(4) .
Cl1 C2 1.736(4) .
Cl2 C4 1.740(4) .
O1 C7 1.231(6) .
O2 C7 1.236(5) .
O2 Ag2 2.110(3) 1_565
N1 H1A 0.8600 .
N2 C12 1.339(5) .
N2 C8 1.349(5) .
N3 C19 1.344(5) .
N3 C18 1.345(5) .
N3 Ag1 2.145(3) 4_676
C1 C2 1.398(5) .
C1 C6 1.399(5) .
C1 C7 1.510(5) .
C2 C3 1.387(6) .
C3 C4 1.380(6) .
C3 H3A 0.9300 .
C4 C5 1.400(5) .
C5 C6 1.385(5) .
C6 H6A 0.9300 .
C8 C9 1.381(6) .
C8 H8A 0.9300 .
C9 C10 1.394(6) .
C9 H9A 0.9300 .
C10 C11 1.393(5) .
C10 C13 1.507(5) .
C11 C12 1.377(5) .
C11 H11A 0.9300 .
C12 H12A 0.9300 .
C13 C14 1.538(5) .
C13 H13A 0.9700 .
C13 H13B 0.9700 .
C14 C15 1.538(5) .
C14 H14A 0.9700 .
C14 H14B 0.9700 .
C15 C16 1.503(5) .
C15 H15A 0.9700 .
C15 H15B 0.9700 .
C16 C17 1.390(5) .
C16 C20 1.391(5) .
C17 C18 1.380(5) .
C17 H17A 0.9300 .
C18 H18A 0.9300 .
C19 C20 1.385(5) .
C19 H19A 0.9300 .
C20 H20A 0.9300 .
